data_2234041
loop_
_publ_author_name
'Trzybi\'nski, Damian'
'O\.z\'og, Agnieszka'
'Krzymi\'nski, Karol'
'B\/la\.zejowski, Jerzy'

_publ_section_title
;
 9-(3-Fluorophenoxycarbonyl)-10-methylacridinium trifluoromethanesulfonate
 monohydrate
;
_journal_coeditor_code XU5452
_journal_issue 3
_journal_name_full 'Acta Crystallographica Section E'
_journal_page_first o625
_journal_page_last o626
_journal_paper_doi 10.1107/S1600536812003054
_journal_volume 68
_journal_year 2012
_chemical_formula_iupac 'C21 H15 F N O2 + , C F3 O3 S - , H2 O'
_chemical_formula_moiety 'C21 H15 F N O2 +, C F3 O3 S -, H2 O'
_chemical_formula_sum 'C22 H17 F4 N O6 S'
_chemical_formula_weight 499.44
_chemical_name_systematic
;
9-(3-Fluorophenoxycarbonyl)-10-methylacridinium trifluoromethanesulfonate
monohydrate
;
_space_group_IT_number 2
_symmetry_cell_setting triclinic
_symmetry_space_group_name_Hall '-P 1'
_symmetry_space_group_name_H-M 'P -1'
_atom_sites_solution_hydrogens geom
_atom_sites_solution_primary direct
_atom_sites_solution_secondary difmap
_cell_angle_alpha 109.975(9)
_cell_angle_beta 97.838(8)
_cell_angle_gamma 113.197(9)
_cell_formula_units_Z 2
_cell_length_a 9.5144(10)
_cell_length_b 11.5654(11)
_cell_length_c 11.9680(12)
_cell_measurement_reflns_used 2551
_cell_measurement_temperature 295(2)
_cell_measurement_theta_max 29.0311
_cell_measurement_theta_min 3.1265
_cell_volume 1080.2(2)
_computing_cell_refinement 'CrysAlis RED (Oxford Diffraction, 2008)'
_computing_data_collection 'CrysAlis CCD (Oxford Diffraction, 2008)'
_computing_data_reduction 'CrysAlis RED (Oxford Diffraction, 2008)'
_computing_molecular_graphics 'ORTEP-3 (Farrugia, 1997)'
_computing_publication_material
;
SHELXL97 (Sheldrick, 2008) and PLATON (Spek, 2009)
;
_computing_structure_refinement 'SHELXL97 (Sheldrick, 2008)'
_computing_structure_solution 'SHELXS97 (Sheldrick, 2008)'
_diffrn_ambient_temperature 295(2)
_diffrn_detector_area_resol_mean 10.4002
_diffrn_measured_fraction_theta_full 0.987
_diffrn_measured_fraction_theta_max 0.987
_diffrn_measurement_device_type 'Oxford Gemini R Ultra Ruby CCD'
_diffrn_measurement_method \w
_diffrn_radiation_monochromator graphite
_diffrn_radiation_source 'Enhanced (Mo) X-ray Source'
_diffrn_radiation_type MoK\a
_diffrn_radiation_wavelength 0.71073
_diffrn_reflns_av_R_equivalents 0.0497
_diffrn_reflns_av_sigmaI/netI 0.0820
_diffrn_reflns_limit_h_max 11
_diffrn_reflns_limit_h_min -11
_diffrn_reflns_limit_k_max 13
_diffrn_reflns_limit_k_min -13
_diffrn_reflns_limit_l_max 14
_diffrn_reflns_limit_l_min -13
_diffrn_reflns_number 9148
_diffrn_reflns_theta_full 25.05
_diffrn_reflns_theta_max 25.05
_diffrn_reflns_theta_min 3.14
_exptl_absorpt_coefficient_mu 0.225
_exptl_absorpt_correction_type none
_exptl_crystal_colour 'light yellow'
_exptl_crystal_density_diffrn 1.535
_exptl_crystal_density_method 'not measured'
_exptl_crystal_description prism
_exptl_crystal_F_000 512
_exptl_crystal_size_max 0.40
_exptl_crystal_size_mid 0.15
_exptl_crystal_size_min 0.10
_refine_diff_density_max 0.270
_refine_diff_density_min -0.279
_refine_ls_extinction_method none
_refine_ls_goodness_of_fit_ref 0.806
_refine_ls_hydrogen_treatment mixed
_refine_ls_matrix_type full
_refine_ls_number_parameters 314
_refine_ls_number_reflns 3769
_refine_ls_number_restraints 3
_refine_ls_restrained_S_all 0.806
_refine_ls_R_factor_all 0.1262
_refine_ls_R_factor_gt 0.0507
_refine_ls_shift/su_max 0.003
_refine_ls_shift/su_mean 0.000
_refine_ls_structure_factor_coef Fsqd
_refine_ls_weighting_details 'calc w = 1/[\s^2^(Fo^2^)+(0.0706P)^2^+0.0000P] where P=(Fo^2^+2Fc^2^)/3'
_refine_ls_weighting_scheme calc
_refine_ls_wR_factor_gt 0.1117
_refine_ls_wR_factor_ref 0.1286
_reflns_number_gt 1647
_reflns_number_total 3769
_reflns_threshold_expression I>2\s(I)
_cod_data_source_file xu5452.cif
_cod_data_source_block I
_cod_original_cell_volume 1080.3(2)
_cod_database_code 2234041
_cod_database_fobs_code 2234041

loop_
_symmetry_equiv_pos_as_xyz
'x, y, z'
'-x, -y, -z'

loop_
_atom_site_type_symbol
_atom_site_label
_atom_site_fract_x
_atom_site_fract_y
_atom_site_fract_z
_atom_site_U_iso_or_equiv
_atom_site_adp_type
_atom_site_calc_flag
_atom_site_refinement_flags
_atom_site_occupancy
_atom_site_symmetry_multiplicity
C C1 0.6064(4) 0.6768(4) 0.3644(3) 0.0694(10) Uani d . 1 1
H H1 0.5226 0.6930 0.3842 0.083 Uiso calc R 1 1
O O1W 0.2866(5) 0.6414(4) 0.4672(4) 0.1503(14) Uani d D 1 1
H H1W 0.229(7) 0.553(3) 0.420(5) 0.225 Uiso d D 1 1
H H2W 0.258(8) 0.655(6) 0.535(4) 0.225 Uiso d D 1 1
C C2 0.6940(5) 0.6521(4) 0.4419(3) 0.0774(11) Uani d . 1 1
H H2 0.6694 0.6494 0.5139 0.093 Uiso calc R 1 1
C C3 0.8221(5) 0.6303(4) 0.4147(4) 0.0780(11) Uani d . 1 1
H H3 0.8836 0.6155 0.4703 0.094 Uiso calc R 1 1
C C4 0.8587(4) 0.6302(4) 0.3100(3) 0.0669(9) Uani d . 1 1
H H4 0.9441 0.6147 0.2938 0.080 Uiso calc R 1 1
C C5 0.7416(4) 0.6647(3) -0.0808(3) 0.0610(9) Uani d . 1 1
H H5 0.8279 0.6514 -0.0982 0.073 Uiso calc R 1 1
C C6 0.6469(5) 0.6792(4) -0.1633(3) 0.0701(10) Uani d . 1 1
H H6 0.6688 0.6748 -0.2376 0.084 Uiso calc R 1 1
C C7 0.5172(4) 0.7005(4) -0.1417(3) 0.0712(10) Uani d . 1 1
H H7 0.4535 0.7095 -0.2011 0.085 Uiso calc R 1 1
C C8 0.4848(4) 0.7081(3) -0.0346(3) 0.0619(9) Uani d . 1 1
H H8 0.3984 0.7228 -0.0200 0.074 Uiso calc R 1 1
C C9 0.5504(4) 0.7021(3) 0.1689(3) 0.0519(8) Uani d . 1 1
N N10 0.8010(3) 0.6524(3) 0.1173(2) 0.0524(7) Uani d . 1 1
C C11 0.6393(4) 0.6788(3) 0.2530(3) 0.0539(8) Uani d . 1 1
C C12 0.7684(4) 0.6534(3) 0.2251(3) 0.0521(8) Uani d . 1 1
C C13 0.5797(3) 0.6941(3) 0.0564(3) 0.0502(8) Uani d . 1 1
C C14 0.7103(4) 0.6698(3) 0.0315(3) 0.0501(8) Uani d . 1 1
C C15 0.4158(5) 0.7316(4) 0.1978(3) 0.0609(9) Uani d . 1 1
O O16 0.4730(3) 0.8678(2) 0.2685(2) 0.0703(7) Uani d . 1 1
O O17 0.2782(3) 0.6459(3) 0.1585(3) 0.0872(8) Uani d . 1 1
C C18 0.3576(4) 0.9124(3) 0.2952(3) 0.0613(9) Uani d . 1 1
C C19 0.3045(4) 0.9060(4) 0.3932(3) 0.0672(9) Uani d . 1 1
H H19 0.3389 0.8693 0.4426 0.081 Uiso calc R 1 1
C C20 0.1975(4) 0.9564(4) 0.4164(4) 0.0749(10) Uani d . 1 1
C C21 0.1428(5) 1.0080(4) 0.3448(4) 0.0842(12) Uani d . 1 1
H H21 0.0687 1.0395 0.3624 0.101 Uiso calc R 1 1
C C22 0.1981(5) 1.0130(4) 0.2468(4) 0.0915(13) Uani d . 1 1
H H22 0.1613 1.0478 0.1966 0.110 Uiso calc R 1 1
C C23 0.3089(5) 0.9664(4) 0.2211(4) 0.0816(11) Uani d . 1 1
H H23 0.3492 0.9716 0.1554 0.098 Uiso calc R 1 1
F F24 0.1452(3) 0.9541(3) 0.5144(2) 0.1166(9) Uani d . 1 1
C C25 0.9405(4) 0.6317(4) 0.0943(3) 0.0695(10) Uani d . 1 1
H H25A 0.9560 0.6413 0.0197 0.104 Uiso calc R 1 1
H H25B 0.9204 0.5401 0.0843 0.104 Uiso calc R 1 1
H H25C 1.0355 0.7005 0.1642 0.104 Uiso calc R 1 1
S S26 0.08915(12) 0.70895(10) 0.76540(9) 0.0699(3) Uani d . 1 1
O O27 0.1099(3) 0.6733(3) 0.8669(2) 0.0903(8) Uani d . 1 1
O O28 0.1777(3) 0.6826(3) 0.6828(2) 0.1036(9) Uani d . 1 1
O O29 -0.0729(3) 0.6712(3) 0.7054(2) 0.0931(8) Uani d . 1 1
C C30 0.1857(6) 0.8973(5) 0.8431(4) 0.0860(12) Uani d . 1 1
F F31 0.1788(4) 0.9507(3) 0.7638(3) 0.1385(10) Uani d . 1 1
F F32 0.3375(3) 0.9479(3) 0.9058(3) 0.1292(9) Uani d . 1 1
F F33 0.1148(4) 0.9392(3) 0.9240(3) 0.1307(10) Uani d . 1 1

loop_
_atom_site_aniso_label
_atom_site_aniso_U_11
_atom_site_aniso_U_22
_atom_site_aniso_U_33
_atom_site_aniso_U_12
_atom_site_aniso_U_13
_atom_site_aniso_U_23
C1 0.066(3) 0.071(3) 0.065(2) 0.030(2) 0.023(2) 0.025(2)
O1W 0.182(4) 0.113(3) 0.147(3) 0.046(3) 0.105(3) 0.056(3)
C2 0.093(3) 0.077(3) 0.058(2) 0.037(3) 0.021(2) 0.029(2)
C3 0.084(3) 0.074(3) 0.070(3) 0.039(2) 0.009(2) 0.030(2)
C4 0.062(2) 0.070(3) 0.068(2) 0.034(2) 0.015(2) 0.028(2)
C5 0.056(2) 0.059(2) 0.063(2) 0.023(2) 0.021(2) 0.0251(19)
C6 0.075(3) 0.069(3) 0.066(2) 0.029(2) 0.024(2) 0.034(2)
C7 0.069(3) 0.073(3) 0.074(3) 0.033(2) 0.013(2) 0.039(2)
C8 0.054(2) 0.063(2) 0.073(2) 0.030(2) 0.018(2) 0.031(2)
C9 0.0383(19) 0.041(2) 0.063(2) 0.0149(17) 0.0100(18) 0.0155(17)
N10 0.0393(16) 0.0494(17) 0.0600(17) 0.0198(14) 0.0128(14) 0.0170(14)
C11 0.049(2) 0.047(2) 0.055(2) 0.0186(18) 0.0146(18) 0.0156(17)
C12 0.046(2) 0.047(2) 0.053(2) 0.0194(18) 0.0093(17) 0.0160(17)
C13 0.0399(19) 0.046(2) 0.058(2) 0.0177(17) 0.0096(17) 0.0199(17)
C14 0.0427(19) 0.043(2) 0.057(2) 0.0176(17) 0.0115(17) 0.0187(17)
C15 0.052(2) 0.062(3) 0.069(2) 0.029(2) 0.019(2) 0.026(2)
O16 0.0491(15) 0.0527(17) 0.0950(18) 0.0241(14) 0.0246(14) 0.0159(14)
O17 0.0458(17) 0.0675(18) 0.120(2) 0.0229(16) 0.0242(16) 0.0149(16)
C18 0.047(2) 0.050(2) 0.075(2) 0.0228(19) 0.019(2) 0.0160(19)
C19 0.053(2) 0.062(2) 0.070(2) 0.023(2) 0.017(2) 0.017(2)
C20 0.063(2) 0.078(3) 0.067(3) 0.029(2) 0.029(2) 0.015(2)
C21 0.076(3) 0.075(3) 0.101(3) 0.047(3) 0.030(3) 0.024(3)
C22 0.088(3) 0.091(3) 0.115(4) 0.054(3) 0.042(3) 0.049(3)
C23 0.084(3) 0.079(3) 0.099(3) 0.043(3) 0.050(3) 0.044(3)
F24 0.1057(19) 0.148(2) 0.0961(18) 0.0634(18) 0.0560(16) 0.0400(16)
C25 0.053(2) 0.084(3) 0.077(2) 0.042(2) 0.023(2) 0.029(2)
S26 0.0717(7) 0.0774(7) 0.0647(6) 0.0376(6) 0.0255(6) 0.0312(5)
O27 0.104(2) 0.111(2) 0.0891(19) 0.0613(19) 0.0385(17) 0.0646(18)
O28 0.124(2) 0.117(2) 0.099(2) 0.073(2) 0.067(2) 0.0466(18)
O29 0.0619(18) 0.116(2) 0.0755(18) 0.0298(17) 0.0063(14) 0.0341(17)
C30 0.084(3) 0.096(3) 0.093(3) 0.050(3) 0.028(3) 0.048(3)
F31 0.149(3) 0.122(2) 0.169(3) 0.059(2) 0.039(2) 0.101(2)
F32 0.0778(19) 0.102(2) 0.152(2) 0.0157(16) -0.0044(17) 0.0420(18)
F33 0.152(3) 0.104(2) 0.129(2) 0.077(2) 0.047(2) 0.0220(17)

loop_
_atom_type_symbol
_atom_type_description
_atom_type_scat_dispersion_real
_atom_type_scat_dispersion_imag
_atom_type_scat_source
C C 0.0033 0.0016 'International Tables Vol C Tables 4.2.6.8 and 6.1.1.4'
H H 0.0000 0.0000 'International Tables Vol C Tables 4.2.6.8 and 6.1.1.4'
F F 0.0171 0.0103 'International Tables Vol C Tables 4.2.6.8 and 6.1.1.4'
N N 0.0061 0.0033 'International Tables Vol C Tables 4.2.6.8 and 6.1.1.4'
O O 0.0106 0.0060 'International Tables Vol C Tables 4.2.6.8 and 6.1.1.4'
S S 0.1246 0.1234 'International Tables Vol C Tables 4.2.6.8 and 6.1.1.4'

loop_
_geom_angle_atom_site_label_1
_geom_angle_atom_site_label_2
_geom_angle_atom_site_label_3
_geom_angle
C2 C1 C11 121.1(3)
C2 C1 H1 119.4
C11 C1 H1 119.4
H1W O1W H2W 105(3)
C1 C2 C3 120.1(3)
C1 C2 H2 120.0
C3 C2 H2 120.0
C4 C3 C2 121.6(3)
C4 C3 H3 119.2
C2 C3 H3 119.2
C3 C4 C12 120.3(3)
C3 C4 H4 119.8
C12 C4 H4 119.8
C6 C5 C14 119.9(3)
C6 C5 H5 120.0
C14 C5 H5 120.0
C5 C6 C7 122.4(3)
C5 C6 H6 118.8
C7 C6 H6 118.8
C8 C7 C6 119.4(3)
C8 C7 H7 120.3
C6 C7 H7 120.3
C7 C8 C13 121.2(3)
C7 C8 H8 119.4
C13 C8 H8 119.4
C13 C9 C11 121.5(3)
C13 C9 C15 119.1(3)
C11 C9 C15 119.4(3)
C12 N10 C14 122.5(2)
C12 N10 C25 117.7(2)
C14 N10 C25 119.8(3)
C9 C11 C1 123.2(3)
C9 C11 C12 118.6(3)
C1 C11 C12 118.2(3)
N10 C12 C4 121.9(3)
N10 C12 C11 119.4(3)
C4 C12 C11 118.7(3)
C9 C13 C8 122.8(3)
C9 C13 C14 118.6(3)
C8 C13 C14 118.6(3)
N10 C14 C5 122.2(3)
N10 C14 C13 119.3(3)
C5 C14 C13 118.5(3)
O17 C15 O16 125.6(3)
O17 C15 C9 124.2(3)
O16 C15 C9 110.2(3)
C15 O16 C18 116.3(3)
C19 C18 C23 122.6(3)
C19 C18 O16 120.1(3)
C23 C18 O16 117.2(3)
C18 C19 C20 116.8(3)
C18 C19 H19 121.6
C20 C19 H19 121.6
F24 C20 C21 118.8(3)
F24 C20 C19 118.2(4)
C21 C20 C19 123.0(4)
C20 C21 C22 118.8(3)
C20 C21 H21 120.6
C22 C21 H21 120.6
C21 C22 C23 120.4(4)
C21 C22 H22 119.8
C23 C22 H22 119.8
C18 C23 C22 118.2(4)
C18 C23 H23 120.9
C22 C23 H23 120.9
N10 C25 H25A 109.5
N10 C25 H25B 109.5
H25A C25 H25B 109.5
N10 C25 H25C 109.5
H25A C25 H25C 109.5
H25B C25 H25C 109.5
O28 S26 O27 115.73(15)
O28 S26 O29 114.66(17)
O27 S26 O29 115.01(16)
O28 S26 C30 102.91(19)
O27 S26 C30 102.55(19)
O29 S26 C30 103.36(18)
F31 C30 F32 109.0(4)
F31 C30 F33 107.7(3)
F32 C30 F33 107.5(4)
F31 C30 S26 111.8(3)
F32 C30 S26 110.4(3)
F33 C30 S26 110.3(3)

loop_
_geom_bond_atom_site_label_1
_geom_bond_atom_site_label_2
_geom_bond_distance
C1 C2 1.340(4)
C1 C11 1.416(4)
C1 H1 0.9300
O1W H1W 0.86(2)
O1W H2W 0.874(19)
C2 C3 1.396(5)
C2 H2 0.9300
C3 C4 1.345(4)
C3 H3 0.9300
C4 C12 1.404(4)
C4 H4 0.9300
C5 C6 1.343(4)
C5 C14 1.404(4)
C5 H5 0.9300
C6 C7 1.390(4)
C6 H6 0.9300
C7 C8 1.342(4)
C7 H7 0.9300
C8 C13 1.412(4)
C8 H8 0.9300
C9 C13 1.391(4)
C9 C11 1.391(4)
C9 C15 1.504(4)
N10 C12 1.365(4)
N10 C14 1.369(4)
N10 C25 1.484(3)
C11 C12 1.427(4)
C13 C14 1.425(4)
C15 O17 1.187(4)
C15 O16 1.335(4)
O16 C18 1.415(3)
C18 C19 1.352(4)
C18 C23 1.373(5)
C19 C20 1.375(4)
C19 H19 0.9300
C20 F24 1.339(4)
C20 C21 1.354(5)
C21 C22 1.359(5)
C21 H21 0.9300
C22 C23 1.385(5)
C22 H22 0.9300
C23 H23 0.9300
C25 H25A 0.9600
C25 H25B 0.9600
C25 H25C 0.9600
S26 O28 1.415(2)
S26 O27 1.423(2)
S26 O29 1.427(2)
S26 C30 1.806(5)
C30 F31 1.304(4)
C30 F32 1.315(4)
C30 F33 1.320(4)

loop_
_geom_hbond_atom_site_label_D
_geom_hbond_atom_site_label_H
_geom_hbond_atom_site_label_A
_geom_hbond_site_symmetry_D
_geom_hbond_site_symmetry_H
_geom_hbond_site_symmetry_A
_geom_hbond_distance_DH
_geom_hbond_distance_HA
_geom_hbond_distance_DA
_geom_hbond_angle_DHA
_geom_hbond_publ_flag
O1W H1W O29 1_555 1_555 2_566 0.85(3) 2.24(3) 3.071(5) 172(4) y
O1W H2W O28 1_555 1_555 1_555 0.89(3) 1.99(3) 2.873(5) 176(8) y
C1 H1 O1W 1_555 1_555 1_555 0.93 2.51 3.365(7) 152 y
C3 H3 O29 1_555 1_555 1_655 0.93 2.60 3.298(5) 133 y
C19 H19 O1W 1_555 1_555 1_555 0.93 2.60 3.415(7) 145 y
C25 H25A O27 1_555 1_555 1_654 0.96 2.53 3.424(5) 155 y
C25 H25C Cg4 1_555 1_555 1_655 0.96 2.64 3.527(4) 154 y

loop_
_geom_torsion_atom_site_label_1
_geom_torsion_atom_site_label_2
_geom_torsion_atom_site_label_3
_geom_torsion_atom_site_label_4
_geom_torsion
C11 C1 C2 C3 1.2(6)
C1 C2 C3 C4 -1.6(6)
C2 C3 C4 C12 0.5(6)
C14 C5 C6 C7 0.6(5)
C5 C6 C7 C8 0.4(5)
C6 C7 C8 C13 -0.3(5)
C13 C9 C11 C1 -175.7(3)
C15 C9 C11 C1 2.1(5)
C13 C9 C11 C12 3.3(5)
C15 C9 C11 C12 -178.9(3)
C2 C1 C11 C9 179.1(3)
C2 C1 C11 C12 0.1(5)
C14 N10 C12 C4 177.5(3)
C25 N10 C12 C4 -2.5(4)
C14 N10 C12 C11 -2.5(4)
C25 N10 C12 C11 177.4(3)
C3 C4 C12 N10 -179.2(3)
C3 C4 C12 C11 0.8(5)
C9 C11 C12 N10 -0.1(4)
C1 C11 C12 N10 178.9(3)
C9 C11 C12 C4 179.8(3)
C1 C11 C12 C4 -1.1(4)
C11 C9 C13 C8 175.7(3)
C15 C9 C13 C8 -2.0(5)
C11 C9 C13 C14 -3.9(4)
C15 C9 C13 C14 178.4(3)
C7 C8 C13 C9 179.6(3)
C7 C8 C13 C14 -0.8(5)
C12 N10 C14 C5 -178.2(3)
C25 N10 C14 C5 1.9(4)
C12 N10 C14 C13 2.0(4)
C25 N10 C14 C13 -178.0(3)
C6 C5 C14 N10 178.5(3)
C6 C5 C14 C13 -1.7(5)
C9 C13 C14 N10 1.2(4)
C8 C13 C14 N10 -178.4(3)
C9 C13 C14 C5 -178.6(3)
C8 C13 C14 C5 1.8(4)
C13 C9 C15 O17 81.3(5)
C11 C9 C15 O17 -96.5(4)
C13 C9 C15 O16 -95.9(3)
C11 C9 C15 O16 86.3(4)
O17 C15 O16 C18 -1.8(5)
C9 C15 O16 C18 175.4(3)
C15 O16 C18 C19 85.5(4)
C15 O16 C18 C23 -97.1(4)
C23 C18 C19 C20 0.1(5)
O16 C18 C19 C20 177.4(3)
C18 C19 C20 F24 -178.7(3)
C18 C19 C20 C21 1.3(6)
F24 C20 C21 C22 178.7(3)
C19 C20 C21 C22 -1.3(6)
C20 C21 C22 C23 -0.2(6)
C19 C18 C23 C22 -1.5(6)
O16 C18 C23 C22 -178.9(3)
C21 C22 C23 C18 1.6(6)
O28 S26 C30 F31 59.7(3)
O27 S26 C30 F31 -179.8(3)
O29 S26 C30 F31 -60.0(3)
O28 S26 C30 F32 -61.8(3)
O27 S26 C30 F32 58.7(3)
O29 S26 C30 F32 178.6(3)
O28 S26 C30 F33 179.5(3)
O27 S26 C30 F33 -60.0(3)
O29 S26 C30 F33 59.8(3)

loop_
_cod_related_entry_id
_cod_related_entry_database
_cod_related_entry_code
1 ChemSpider 30657554
